data_4082921
loop_
_publ_author_name
'Yuan, Dan'
'Teng, Qiaoqiao'
'Huynh, Han Vinh'

_publ_section_title
;
 Template-Directed Synthesis of Palladium(II) Sulfonate-NHC Complexes and
 Catalytic Studies in Aqueous Mizoroki--Heck Reactions
;
_journal_issue 7
_journal_name_full Organometallics
_journal_page_first 1794
_journal_paper_doi 10.1021/om500140g
_journal_volume 33
_journal_year 2014
_chemical_formula_sum 'C44.5 H38.5 Br2 Cl1.5 N4 O Pd2 S2'
_chemical_formula_weight 1135.21
_chemical_name_systematic
; 
 ? 
;
_space_group_crystal_system tetragonal
_space_group_IT_number 96
_space_group_name_Hall 'P 4nw 2abw'
_space_group_name_H-M_alt 'P 43 21 2'
_symmetry_space_group_name_Hall 'P 4nw 2abw'
_symmetry_space_group_name_H-M 'P 43 21 2'
_atom_sites_solution_hydrogens geom
_audit_creation_method SHELXL-2013
_cell_angle_alpha 90
_cell_angle_beta 90
_cell_angle_gamma 90
_cell_formula_units_Z 4
_cell_length_a 18.5291(16)
_cell_length_b 18.5291(16)
_cell_length_c 14.087(2)
_cell_measurement_reflns_used 1024
_cell_measurement_temperature 293(2)
_cell_measurement_theta_max 22.52
_cell_measurement_theta_min 2.46
_cell_volume 4836.5(9)
_computing_cell_refinement 'Bruker SMART'
_computing_data_collection 'Bruker SMART'
_computing_data_reduction 'Bruker SAINT'
_computing_molecular_graphics 'Bruker SHELXTL'
_computing_publication_material 'Bruker SHELXTL'
_computing_structure_refinement 'SHELXL-2013 (Sheldrick, 2013)'
_computing_structure_solution 'Bruker SHELXTL'
_diffrn_ambient_temperature 293(2)
_diffrn_measured_fraction_theta_full 0.998
_diffrn_measured_fraction_theta_max 0.999
_diffrn_measurement_device_type 'D8 Venture'
_diffrn_measurement_method 'phi and omega scans'
_diffrn_radiation_type MoK\a
_diffrn_radiation_wavelength 0.71073
_diffrn_reflns_av_R_equivalents 0.0689
_diffrn_reflns_av_unetI/netI 0.0360
_diffrn_reflns_Laue_measured_fraction_full 0.998
_diffrn_reflns_Laue_measured_fraction_max 0.999
_diffrn_reflns_limit_h_max 24
_diffrn_reflns_limit_h_min -24
_diffrn_reflns_limit_k_max 24
_diffrn_reflns_limit_k_min -24
_diffrn_reflns_limit_l_max 18
_diffrn_reflns_limit_l_min -18
_diffrn_reflns_number 63459
_diffrn_reflns_point_group_measured_fraction_full 0.999
_diffrn_reflns_point_group_measured_fraction_max 1.000
_diffrn_reflns_theta_full 25.242
_diffrn_reflns_theta_max 27.492
_diffrn_reflns_theta_min 1.816
_exptl_absorpt_coefficient_mu 2.601
_exptl_absorpt_correction_T_max 0.6468
_exptl_absorpt_correction_T_min 0.5092
_exptl_absorpt_correction_type multi-scan
_exptl_crystal_colour Orange
_exptl_crystal_density_diffrn 1.559
_exptl_crystal_density_meas ?
_exptl_crystal_description Block
_exptl_crystal_F_000 2244
_exptl_crystal_size_max 0.200
_exptl_crystal_size_mid 0.140
_exptl_crystal_size_min 0.140
_refine_diff_density_max 1.408
_refine_diff_density_min -0.525
_refine_diff_density_rms 0.166
_refine_ls_abs_structure_details
; 
 Flack x determined using 1935 quotients [(I+)-(I-)]/[(I+)+(I-)] 
 (Parsons and Flack (2004), Acta Cryst. A60, s61). 
;
_refine_ls_abs_structure_Flack 0.027(5)
_refine_ls_extinction_method none
_refine_ls_goodness_of_fit_ref 1.073
_refine_ls_hydrogen_treatment constr
_refine_ls_matrix_type full
_refine_ls_number_parameters 277
_refine_ls_number_reflns 5548
_refine_ls_number_restraints 18
_refine_ls_restrained_S_all 1.077
_refine_ls_R_factor_all 0.0581
_refine_ls_R_factor_gt 0.0483
_refine_ls_shift/su_max 0.003
_refine_ls_shift/su_mean 0.000
_refine_ls_structure_factor_coef Fsqd
_refine_ls_weighting_details 'w=1/[\s^2^(Fo^2^)+(0.0996P)^2^+4.9767P] where P=(Fo^2^+2Fc^2^)/3'
_refine_ls_weighting_scheme calc
_refine_ls_wR_factor_gt 0.1425
_refine_ls_wR_factor_ref 0.1501
_reflns_Friedel_coverage 0.752
_reflns_Friedel_fraction_full 1.000
_reflns_Friedel_fraction_max 1.000
_reflns_number_gt 4870
_reflns_number_total 5548
_reflns_threshold_expression 'I > 2\s(I)'
_cod_data_source_file om500140g_si_002.cif
_cod_data_source_block d418
_cod_depositor_comments
;
The following automatic conversions were performed:

'_exptl_absorpt_correction_type' value 'Multi-scan' changed to
'multi-scan' according to
/usr/data/users/saulius/automatic-downloads/rss-feeds/ACS/lib/dictionaries/cif_core.dic
dictionary named 'cif_core.dic' version 2.4.2 from 2011-04-26.

Automatic conversion script
Id: cif_fix_values 2281 2013-09-26 08:29:07Z andrius 

 Adding full bibliography for 4082921.cif.

The following automatic conversions were performed:

'_exptl_crystal_density_meas' value 'Not Measured' was changed to '?'
- the value is perceived as not measured.

Automatic conversion script
Id: cif_fix_values 3008 2015-01-20 13:52:24Z robertas 
;
_cod_original_cell_volume 4836.4(12)
_cod_original_formula_sum 'C44.50 H38.50 Br2 Cl1.50 N4 O Pd2 S2'
_cod_database_code 4082921
_shelx_space_group_comment
; 
The symmetry employed for this shelxl refinement is uniquely defined 
by the following loop, which should always be used as a source of 
symmetry information in preference to the above space-group names. 
They are only intended as comments. 
;
_shelx_estimated_absorpt_t_min 0.624
_shelx_estimated_absorpt_t_max 0.712
_shelxl_version_number 2013-3

loop_
_space_group_symop_operation_xyz
'x, y, z'
'-x, -y, z+1/2'
'-y+1/2, x+1/2, z+3/4'
'y+1/2, -x+1/2, z+1/4'
'-x+1/2, y+1/2, -z+3/4'
'x+1/2, -y+1/2, -z+1/4'
'y, x, -z'
'-y, -x, -z+1/2'

loop_
_atom_site_label
_atom_site_type_symbol
_atom_site_fract_x
_atom_site_fract_y
_atom_site_fract_z
_atom_site_U_iso_or_equiv
_atom_site_adp_type
_atom_site_occupancy
_atom_site_site_symmetry_order
_atom_site_calc_flag
_atom_site_refinement_flags_posn
_atom_site_refinement_flags_adp
_atom_site_refinement_flags_occupancy
_atom_site_disorder_assembly
_atom_site_disorder_group
C1S C 0.5463(12) 0.3721(13) 0.1744(17) 0.073(14) Uani 0.25 1 d D U P A 1
H1S H 0.5592 0.4008 0.2303 0.088 Uiso 0.25 1 calc R U P A 1
Cl1 Cl 0.4857(13) 0.3037(11) 0.2073(15) 0.149(7) Uani 0.25 1 d D . P A 1
Cl2 Cl 0.5037(13) 0.4274(11) 0.0902(14) 0.149(7) Uani 0.25 1 d D . P A 1
Cl3 Cl 0.6244(11) 0.3328(12) 0.1262(15) 0.149(7) Uani 0.25 1 d D . P A 1
O1W O 0.3827(10) 0.4522(11) 0.0843(13) 0.069(5) Uani 0.5 1 d . U P B 2
Pd1 Pd 0.16936(3) 0.24734(3) 0.57949(4) 0.03020(19) Uani 1 1 d . . . . .
Br1 Br 0.21374(5) 0.26926(5) 0.74184(7) 0.0438(3) Uani 1 1 d . . . . .
S1 S 0.12721(11) 0.21102(11) 0.43352(15) 0.0321(4) Uani 1 1 d . . . . .
N1 N 0.1664(4) 0.4100(4) 0.5610(5) 0.0316(14) Uani 1 1 d . . . . .
N2 N 0.0610(4) 0.3641(4) 0.5419(5) 0.0290(14) Uani 1 1 d . . . . .
C1 C 0.1305(5) 0.3473(4) 0.5619(6) 0.0312(17) Uani 1 1 d . . . . .
C2 C 0.1198(5) 0.4678(5) 0.5418(6) 0.0327(17) Uani 1 1 d . . . . .
C3 C 0.1307(5) 0.5432(5) 0.5397(6) 0.0360(19) Uani 1 1 d . . . . .
H3 H 0.1762 0.5635 0.5471 0.043 Uiso 1 1 calc R U . . .
C4 C 0.0700(5) 0.5851(5) 0.5259(6) 0.038(2) Uani 1 1 d . . . . .
H4 H 0.0746 0.6351 0.5248 0.045 Uiso 1 1 calc R U . . .
C5 C 0.0025(5) 0.5545(5) 0.5138(6) 0.037(2) Uani 1 1 d . . . . .
H5 H -0.0368 0.5848 0.5039 0.044 Uiso 1 1 calc R U . . .
C6 C -0.0093(5) 0.4800(5) 0.5158(6) 0.0320(17) Uani 1 1 d . . . . .
H6 H -0.0549 0.4598 0.5082 0.038 Uiso 1 1 calc R U . . .
C7 C 0.0531(5) 0.4380(5) 0.5301(6) 0.0318(17) Uani 1 1 d . . . . .
C8 C 0.2443(5) 0.4189(5) 0.5813(7) 0.0390(19) Uani 1 1 d . . . . .
H8A H 0.2628 0.3749 0.6094 0.047 Uiso 1 1 calc R U . . .
H8B H 0.2507 0.4577 0.6269 0.047 Uiso 1 1 calc R U . . .
C9 C 0.2867(5) 0.4361(5) 0.4919(8) 0.043(2) Uani 1 1 d . . . . .
C10 C 0.3264(6) 0.5006(6) 0.4824(9) 0.050(3) Uani 1 1 d . . . . .
H10 H 0.3232 0.5352 0.5300 0.060 Uiso 1 1 calc R U . . .
C11 C 0.3683(6) 0.5136(6) 0.4076(10) 0.062(3) Uani 1 1 d . . . . .
H11 H 0.3957 0.5556 0.4052 0.075 Uiso 1 1 calc R U . . .
C12 C 0.3713(6) 0.4646(7) 0.3333(10) 0.064(4) Uani 1 1 d . . . . .
H12 H 0.3994 0.4745 0.2801 0.077 Uiso 1 1 calc R U . . .
C13 C 0.3334(6) 0.4027(6) 0.3381(9) 0.055(3) Uani 1 1 d . . . . .
H13 H 0.3356 0.3700 0.2881 0.066 Uiso 1 1 calc R U . . .
C14 C 0.2906(5) 0.3869(5) 0.4178(8) 0.044(2) Uani 1 1 d . . . . .
H14 H 0.2651 0.3437 0.4208 0.053 Uiso 1 1 calc R U . . .
C15 C 0.0026(5) 0.3121(5) 0.5313(7) 0.0351(19) Uani 1 1 d . . . . .
H15A H -0.0372 0.3262 0.5719 0.042 Uiso 1 1 calc R U . . .
H15B H 0.0193 0.2651 0.5520 0.042 Uiso 1 1 calc R U . . .
C16 C -0.0247(4) 0.3064(5) 0.4273(7) 0.0334(17) Uani 1 1 d . . . . .
C17 C -0.0987(5) 0.3104(5) 0.4099(8) 0.043(2) Uani 1 1 d . . . . .
H17 H -0.1298 0.3171 0.4610 0.052 Uiso 1 1 calc R U . . .
C18 C -0.1270(5) 0.3050(6) 0.3225(8) 0.050(3) Uani 1 1 d . . . . .
H18 H -0.1768 0.3072 0.3142 0.060 Uiso 1 1 calc R U . . .
C19 C -0.0823(6) 0.2962(6) 0.2447(8) 0.052(3) Uani 1 1 d . . . . .
H19 H -0.1016 0.2930 0.1839 0.062 Uiso 1 1 calc R U . . .
C20 C -0.0088(5) 0.2922(6) 0.2582(7) 0.043(2) Uani 1 1 d . . . . .
H20 H 0.0212 0.2880 0.2056 0.052 Uiso 1 1 calc R U . . .
C21 C 0.0219(5) 0.2944(5) 0.3481(6) 0.0341(18) Uani 1 1 d . . . . .
C22 C 0.1037(5) 0.2856(5) 0.3576(6) 0.0328(18) Uani 1 1 d . . . . .
H22A H 0.1241 0.3297 0.3833 0.039 Uiso 1 1 calc R U . . .
H22B H 0.1244 0.2780 0.2952 0.039 Uiso 1 1 calc R U . . .

loop_
_atom_site_aniso_label
_atom_site_aniso_U_11
_atom_site_aniso_U_22
_atom_site_aniso_U_33
_atom_site_aniso_U_23
_atom_site_aniso_U_13
_atom_site_aniso_U_12
C1S 0.073(14) 0.073(14) 0.073(14) -0.001(3) 0.001(3) 0.000(3)
Cl1 0.182(14) 0.148(12) 0.119(10) -0.058(9) 0.051(10) -0.065(11)
Cl2 0.182(14) 0.148(12) 0.119(10) -0.058(9) 0.051(10) -0.065(11)
Cl3 0.182(14) 0.148(12) 0.119(10) -0.058(9) 0.051(10) -0.065(11)
O1W 0.063(6) 0.076(6) 0.069(6) -0.006(5) 0.009(5) -0.003(5)
Pd1 0.0276(3) 0.0282(3) 0.0348(3) 0.0027(3) -0.0035(2) 0.0008(3)
Br1 0.0454(5) 0.0421(5) 0.0440(5) -0.0009(4) -0.0093(4) 0.0061(4)
S1 0.0283(9) 0.0325(10) 0.0355(10) 0.0029(8) -0.0031(8) 0.0008(8)
N1 0.032(4) 0.028(3) 0.035(4) 0.002(3) 0.002(3) 0.003(3)
N2 0.027(3) 0.030(4) 0.030(3) 0.002(3) 0.003(3) 0.004(3)
C1 0.032(4) 0.034(4) 0.028(4) 0.003(3) -0.003(3) 0.001(3)
C2 0.037(4) 0.034(4) 0.027(4) -0.003(3) 0.001(3) 0.004(4)
C3 0.042(5) 0.035(5) 0.031(4) 0.000(3) -0.001(4) -0.004(4)
C4 0.053(6) 0.031(4) 0.030(4) 0.001(3) 0.001(4) 0.006(4)
C5 0.046(5) 0.045(5) 0.019(4) 0.006(3) 0.004(3) 0.020(4)
C6 0.036(4) 0.039(5) 0.021(4) 0.000(3) 0.003(3) 0.005(4)
C7 0.032(4) 0.037(4) 0.025(4) -0.004(3) 0.003(3) 0.003(3)
C8 0.031(4) 0.037(4) 0.049(5) 0.007(4) -0.006(4) -0.006(4)
C9 0.028(4) 0.040(5) 0.063(6) 0.018(5) 0.000(4) 0.000(4)
C10 0.032(5) 0.039(5) 0.079(8) 0.010(5) -0.004(5) -0.002(4)
C11 0.039(5) 0.047(6) 0.101(10) 0.033(7) 0.005(6) 0.004(5)
C12 0.039(5) 0.057(7) 0.096(9) 0.036(7) 0.022(6) 0.017(5)
C13 0.047(6) 0.050(6) 0.067(7) 0.008(5) 0.014(6) 0.018(5)
C14 0.032(4) 0.036(4) 0.064(6) 0.013(4) -0.003(5) 0.004(4)
C15 0.029(4) 0.031(4) 0.045(5) 0.004(4) 0.002(4) 0.001(3)
C16 0.029(4) 0.032(4) 0.039(5) 0.002(4) -0.002(4) 0.000(3)
C17 0.025(4) 0.050(6) 0.054(6) -0.008(5) 0.001(4) 0.000(4)
C18 0.026(4) 0.066(7) 0.058(6) 0.009(5) -0.009(4) 0.002(4)
C19 0.045(5) 0.060(6) 0.051(6) -0.004(5) -0.021(5) -0.005(5)
C20 0.043(5) 0.054(6) 0.033(4) 0.002(4) -0.004(4) 0.000(4)
C21 0.032(4) 0.035(4) 0.035(4) 0.006(4) -0.004(3) -0.001(3)
C22 0.033(4) 0.034(4) 0.032(4) 0.002(3) 0.000(3) -0.002(3)

loop_
_atom_type_symbol
_atom_type_description
_atom_type_scat_dispersion_real
_atom_type_scat_dispersion_imag
_atom_type_scat_source
C C 0.0033 0.0016 'International Tables Vol C Tables 4.2.6.8 and 6.1.1.4'
H H 0.0000 0.0000 'International Tables Vol C Tables 4.2.6.8 and 6.1.1.4'
N N 0.0061 0.0033 'International Tables Vol C Tables 4.2.6.8 and 6.1.1.4'
S S 0.1246 0.1234 'International Tables Vol C Tables 4.2.6.8 and 6.1.1.4'
Br Br -0.2901 2.4595 'International Tables Vol C Tables 4.2.6.8 and 6.1.1.4'
Pd Pd -0.9988 1.0072 'International Tables Vol C Tables 4.2.6.8 and 6.1.1.4'
O O 0.0106 0.0060 'International Tables Vol C Tables 4.2.6.8 and 6.1.1.4'
Cl Cl 0.1484 0.1585 'International Tables Vol C Tables 4.2.6.8 and 6.1.1.4'

loop_
_geom_angle_atom_site_label_1
_geom_angle_atom_site_label_2
_geom_angle_atom_site_label_3
_geom_angle
_geom_angle_site_symmetry_1
_geom_angle_site_symmetry_3
Cl3 C1S Cl2 110.6(11) . .
Cl3 C1S Cl1 109.3(11) . .
Cl2 C1S Cl1 108.1(11) . .
Cl3 C1S H1S 109.6 . .
Cl2 C1S H1S 109.6 . .
Cl1 C1S H1S 109.6 . .
C1 Pd1 S1 92.2(2) . .
C1 Pd1 S1 168.3(2) . 7_556
S1 Pd1 S1 76.47(9) . 7_556
C1 Pd1 Br1 94.7(2) . .
S1 Pd1 Br1 172.41(6) . .
S1 Pd1 Br1 96.79(6) 7_556 .
C1 Pd1 Pd1 121.4(2) . 7_556
S1 Pd1 Pd1 50.36(5) . 7_556
S1 Pd1 Pd1 48.55(5) 7_556 7_556
Br1 Pd1 Pd1 127.24(4) . 7_556
C22 S1 Pd1 112.9(3) . .
C22 S1 Pd1 115.6(3) . 7_556
Pd1 S1 Pd1 81.09(7) . 7_556
C1 N1 C2 111.0(7) . .
C1 N1 C8 125.4(7) . .
C2 N1 C8 123.6(7) . .
C1 N2 C7 110.6(7) . .
C1 N2 C15 125.1(7) . .
C7 N2 C15 124.2(7) . .
N1 C1 N2 105.7(7) . .
N1 C1 Pd1 128.7(6) . .
N2 C1 Pd1 125.5(6) . .
C7 C2 N1 105.8(8) . .
C7 C2 C3 121.9(8) . .
N1 C2 C3 132.2(9) . .
C4 C3 C2 116.3(9) . .
C4 C3 H3 121.8 . .
C2 C3 H3 121.8 . .
C3 C4 C5 121.5(9) . .
C3 C4 H4 119.2 . .
C5 C4 H4 119.2 . .
C4 C5 C6 122.9(8) . .
C4 C5 H5 118.5 . .
C6 C5 H5 118.5 . .
C5 C6 C7 114.9(8) . .
C5 C6 H6 122.6 . .
C7 C6 H6 122.6 . .
C2 C7 N2 106.8(7) . .
C2 C7 C6 122.5(8) . .
N2 C7 C6 130.5(8) . .
N1 C8 C9 111.5(8) . .
N1 C8 H8A 109.3 . .
C9 C8 H8A 109.3 . .
N1 C8 H8B 109.3 . .
C9 C8 H8B 109.3 . .
H8A C8 H8B 108.0 . .
C14 C9 C10 117.2(10) . .
C14 C9 C8 121.0(8) . .
C10 C9 C8 121.8(10) . .
C11 C10 C9 122.2(12) . .
C11 C10 H10 118.9 . .
C9 C10 H10 118.9 . .
C10 C11 C12 120.2(11) . .
C10 C11 H11 119.9 . .
C12 C11 H11 119.9 . .
C13 C12 C11 119.9(11) . .
C13 C12 H12 120.1 . .
C11 C12 H12 120.1 . .
C12 C13 C14 120.8(12) . .
C12 C13 H13 119.6 . .
C14 C13 H13 119.6 . .
C9 C14 C13 119.6(9) . .
C9 C14 H14 120.2 . .
C13 C14 H14 120.2 . .
N2 C15 C16 112.6(7) . .
N2 C15 H15A 109.1 . .
C16 C15 H15A 109.1 . .
N2 C15 H15B 109.1 . .
C16 C15 H15B 109.1 . .
H15A C15 H15B 107.8 . .
C17 C16 C21 117.7(8) . .
C17 C16 C15 118.9(8) . .
C21 C16 C15 123.4(7) . .
C18 C17 C16 122.8(9) . .
C18 C17 H17 118.6 . .
C16 C17 H17 118.6 . .
C17 C18 C19 120.0(9) . .
C17 C18 H18 120.0 . .
C19 C18 H18 120.0 . .
C20 C19 C18 119.3(10) . .
C20 C19 H19 120.4 . .
C18 C19 H19 120.4 . .
C19 C20 C21 122.0(10) . .
C19 C20 H20 119.0 . .
C21 C20 H20 119.0 . .
C20 C21 C16 118.0(8) . .
C20 C21 C22 118.8(8) . .
C16 C21 C22 123.2(7) . .
C21 C22 S1 111.9(6) . .
C21 C22 H22A 109.2 . .
S1 C22 H22A 109.2 . .
C21 C22 H22B 109.2 . .
S1 C22 H22B 109.2 . .
H22A C22 H22B 107.9 . .

loop_
_geom_bond_atom_site_label_1
_geom_bond_atom_site_label_2
_geom_bond_distance
_geom_bond_site_symmetry_2
C1S Cl3 1.756(13) .
C1S Cl2 1.756(13) .
C1S Cl1 1.756(13) .
C1S H1S 0.9800 .
Pd1 C1 2.002(8) .
Pd1 S1 2.300(2) .
Pd1 S1 2.363(2) 7_556
Pd1 Br1 2.4641(12) .
Pd1 Pd1 3.0316(13) 7_556
S1 C22 1.802(9) .
S1 Pd1 2.363(2) 7_556
N1 C1 1.341(11) .
N1 C2 1.402(11) .
N1 C8 1.480(11) .
N2 C1 1.355(11) .
N2 C7 1.387(11) .
N2 C15 1.455(11) .
C2 C7 1.364(13) .
C2 C3 1.411(13) .
C3 C4 1.380(14) .
C3 H3 0.9300 .
C4 C5 1.384(14) .
C4 H4 0.9300 .
C5 C6 1.397(13) .
C5 H5 0.9300 .
C6 C7 1.408(12) .
C6 H6 0.9300 .
C8 C9 1.518(14) .
C8 H8A 0.9700 .
C8 H8B 0.9700 .
C9 C14 1.388(15) .
C9 C10 1.411(14) .
C10 C11 1.331(17) .
C10 H10 0.9300 .
C11 C12 1.39(2) .
C11 H11 0.9300 .
C12 C13 1.347(17) .
C12 H12 0.9300 .
C13 C14 1.404(15) .
C13 H13 0.9300 .
C14 H14 0.9300 .
C15 C16 1.553(13) .
C15 H15A 0.9700 .
C15 H15B 0.9700 .
C16 C17 1.396(12) .
C16 C21 1.428(12) .
C17 C18 1.342(14) .
C17 H17 0.9300 .
C18 C19 1.384(16) .
C18 H18 0.9300 .
C19 C20 1.378(14) .
C19 H19 0.9300 .
C20 C21 1.388(13) .
C20 H20 0.9300 .
C21 C22 1.529(12) .
C22 H22A 0.9700 .
C22 H22B 0.9700 .
